data_4133283
loop_
_publ_author_name
'Li, Yanjun'
'Zhou, Kexu'
'Wen, Zhaorui'
'Cao, Shi'
'Shen, Xiang'
'Lei, Meng'
'Gong, Lei'

_publ_section_title
;
 Copper(II)-Catalyzed Asymmetric Photoredox Reactions: Enantioselective
 Alkylation of Imines Driven by Visible Light.
;
_journal_issue 46
_journal_name_full 'Journal of the American Chemical Society'
_journal_page_first 15850
_journal_page_last 15858
_journal_paper_doi 10.1021/jacs.8b09251
_journal_volume 140
_journal_year 2018
_chemical_formula_moiety 'C86 H99 B2 Cl12 Cu2 F8 N4 O9'
_chemical_formula_sum 'C86 H99 B2 Cl12 Cu2 F8 N4 O9'
_chemical_formula_weight 2058.79
_space_group_IT_number 19
_space_group_name_Hall 'P 2ac 2ab'
_space_group_name_H-M_alt 'P 21 21 21'
_symmetry_cell_setting orthorhombic
_symmetry_space_group_name_H-M 'P 21 21 21'
_atom_sites_solution_hydrogens geom
_atom_sites_solution_primary direct
_atom_sites_solution_secondary difmap
_audit_creation_method SHELXL-97
_cell_angle_alpha 90.00
_cell_angle_beta 90.00
_cell_angle_gamma 90.00
_cell_formula_units_Z 4
_cell_length_a 14.1079(8)
_cell_length_b 20.7305(13)
_cell_length_c 32.5579(19)
_cell_measurement_reflns_used 10840
_cell_measurement_temperature 100(2)
_cell_measurement_theta_max 65.6410
_cell_measurement_theta_min 3.7560
_cell_volume 9522.0(10)
_computing_cell_refinement 'Bruker SMART'
_computing_data_collection 'Bruker SMART'
_computing_data_reduction 'Bruker SAINT'
_computing_molecular_graphics 'Bruker SHELXTL'
_computing_publication_material 'Bruker SHELXTL'
_computing_structure_refinement 'SHELXL-97 (Sheldrick, 1997)'
_computing_structure_solution 'SHELXS-97 (Sheldrick, 1990)'
_diffrn_ambient_temperature 100(2)
_diffrn_detector_area_resol_mean 10.4741
_diffrn_measured_fraction_theta_full 0.996
_diffrn_measured_fraction_theta_max 0.996
_diffrn_measurement_device_type 'SuperNova, Dual, Cu at zero, Atlas'
_diffrn_measurement_method '\w scans'
_diffrn_radiation_monochromator graphite
_diffrn_radiation_source 'fine-focus sealed tube'
_diffrn_radiation_type CuK\a
_diffrn_radiation_wavelength 1.54184
_diffrn_reflns_av_R_equivalents 0.0832
_diffrn_reflns_av_sigmaI/netI 0.0910
_diffrn_reflns_limit_h_max 16
_diffrn_reflns_limit_h_min -14
_diffrn_reflns_limit_k_max 21
_diffrn_reflns_limit_k_min -23
_diffrn_reflns_limit_l_max 32
_diffrn_reflns_limit_l_min -36
_diffrn_reflns_number 30190
_diffrn_reflns_theta_full 61.17
_diffrn_reflns_theta_max 61.17
_diffrn_reflns_theta_min 3.41
_diffrn_standards_number 30290
_exptl_absorpt_coefficient_mu 4.247
_exptl_absorpt_correction_T_max 0.7553
_exptl_absorpt_correction_T_min 0.5683
_exptl_absorpt_correction_type multi-scan
_exptl_crystal_colour blue
_exptl_crystal_density_diffrn 1.436
_exptl_crystal_density_method 'not measured'
_exptl_crystal_description plate
_exptl_crystal_F_000 4236
_exptl_crystal_size_max 0.15
_exptl_crystal_size_mid 0.12
_exptl_crystal_size_min 0.07
_refine_diff_density_max 0.926
_refine_diff_density_min -0.832
_refine_diff_density_rms 0.108
_refine_ls_abs_structure_details 'Flack H D (1983), Acta Cryst. A39, 876-881'
_refine_ls_abs_structure_Flack 0.04(2)
_refine_ls_extinction_method none
_refine_ls_goodness_of_fit_ref 1.038
_refine_ls_hydrogen_treatment constr
_refine_ls_matrix_type full
_refine_ls_number_parameters 1105
_refine_ls_number_reflns 14500
_refine_ls_number_restraints 31
_refine_ls_restrained_S_all 1.039
_refine_ls_R_factor_all 0.0991
_refine_ls_R_factor_gt 0.0766
_refine_ls_shift/su_max 0.001
_refine_ls_shift/su_mean 0.000
_refine_ls_structure_factor_coef Fsqd
_refine_ls_weighting_details 'calc w=1/[\s^2^(Fo^2^)+(0.1519P)^2^+0.0000P] where P=(Fo^2^+2Fc^2^)/3'
_refine_ls_weighting_scheme calc
_refine_ls_wR_factor_gt 0.2010
_refine_ls_wR_factor_ref 0.2353
_reflns_number_gt 10861
_reflns_number_total 14500
_reflns_threshold_expression >2sigma(I)
_cod_data_source_file ja8b09251_si_002.cif
_cod_data_source_block lyj03-1
_cod_database_code 4133283

loop_
_symmetry_equiv_pos_as_xyz
'x, y, z'
'-x+1/2, -y, z+1/2'
'-x, y+1/2, -z+1/2'
'x+1/2, -y+1/2, -z'

loop_
_atom_site_label
_atom_site_type_symbol
_atom_site_fract_x
_atom_site_fract_y
_atom_site_fract_z
_atom_site_U_iso_or_equiv
_atom_site_adp_type
_atom_site_occupancy
_atom_site_symmetry_multiplicity
_atom_site_calc_flag
_atom_site_refinement_flags
_atom_site_disorder_assembly
_atom_site_disorder_group
Cu01 Cu 0.33493(6) 0.42243(5) 0.25134(3) 0.0360(3) Uani 1 1 d . A 1
Cu02 Cu 0.13670(7) 0.37364(5) 0.24375(3) 0.0363(3) Uani 1 1 d DU A 2
O0AA O 0.3182(8) 0.4649(6) 0.1822(3) 0.114(4) Uani 1 1 d G . .
H0AB H 0.3092 0.4993 0.1685 0.171 Uiso 1 1 d G A .
H0AC H 0.2909 0.4679 0.2053 0.171 Uiso 1 1 d G A 2
O00L O -0.0398(3) 0.2159(3) 0.25755(16) 0.0393(12) Uani 1 1 d . A .
O00M O 0.5044(3) 0.5753(3) 0.28857(16) 0.0394(12) Uani 1 1 d . A .
O00N O -0.1411(3) 0.4281(3) 0.22584(16) 0.0374(11) Uani 1 1 d . A .
O00P O 0.6170(3) 0.3693(3) 0.25025(16) 0.0399(11) Uani 1 1 d . A .
O00R O 0.2650(3) 0.3437(2) 0.24623(16) 0.0383(6) Uani 1 1 d U . .
H00R H 0.2658 0.3053 0.2545 0.057 Uiso 1 1 calc R A 2
O00S O 0.2053(3) 0.4521(2) 0.24944(16) 0.0388(6) Uani 1 1 d U . .
H00S H 0.2028 0.4919 0.2556 0.058 Uiso 1 1 d R A 1
O1 O 0.2522(7) 0.0555(6) 0.3781(4) 0.126(4) Uani 1 1 d . B 1
O2 O 0.1680(13) 0.3429(12) 0.1731(2) 0.214(9) Uani 1 1 d GD . .
H2A H 0.1216 0.3396 0.1896 0.322 Uiso 0.00 1 d PG A 1
H2B H 0.1573 0.3203 0.1518 0.322 Uiso 0.00 1 d PG A 1
N00T N 0.3927(4) 0.5017(3) 0.27141(18) 0.0387(15) Uani 1 1 d . . .
H00T H 0.3688 0.4648 0.2631 0.046 Uiso 0.00 1 calc PR A 2
N00U N 0.0149(4) 0.4147(3) 0.23304(19) 0.0364(6) Uani 1 1 d U . .
N00V N 0.0746(4) 0.2903(3) 0.2527(2) 0.0359(6) Uani 1 1 d U . .
N00W N 0.4593(4) 0.3817(3) 0.24711(18) 0.0359(13) Uani 1 1 d . . .
C00X C 0.4824(5) 0.5164(4) 0.2754(2) 0.0376(18) Uani 1 1 d . A .
C00Y C -0.1058(5) 0.2973(4) 0.1652(2) 0.0379(17) Uani 1 1 d . . .
C00Z C -0.0144(5) 0.2775(4) 0.2507(2) 0.0360(16) Uani 1 1 d . A .
C01A C 0.5648(5) 0.4615(4) 0.3478(2) 0.0416(19) Uani 1 1 d . . .
C01B C 0.0619(5) 0.5028(4) 0.1839(2) 0.0370(17) Uani 1 1 d . . .
C01C C -0.1020(5) 0.4907(4) 0.2134(3) 0.0408(18) Uani 1 1 d . . .
H01A H -0.1298 0.5261 0.2299 0.049 Uiso 1 1 calc R A .
H01B H -0.1143 0.4991 0.1840 0.049 Uiso 1 1 calc R . .
C01D C 0.0446(5) 0.1809(4) 0.2694(2) 0.0385(17) Uani 1 1 d . . .
H01C H 0.0529 0.1419 0.2523 0.046 Uiso 1 1 calc R A .
H01D H 0.0413 0.1679 0.2987 0.046 Uiso 1 1 calc R . .
C01E C 0.1699(5) 0.2781(4) 0.3309(2) 0.0418(18) Uani 1 1 d . A .
H01E H 0.1137 0.3032 0.3299 0.050 Uiso 1 1 calc R . .
C01F C -0.1169(5) 0.3209(4) 0.3229(2) 0.0356(16) Uani 1 1 d . . .
C01G C -0.1278(6) 0.3453(4) 0.1358(2) 0.0405(17) Uani 1 1 d . . .
H01G H -0.1732 0.3778 0.1420 0.049 Uiso 1 1 calc R . .
C01H C -0.0388(6) 0.2526(4) 0.1545(2) 0.0461(19) Uani 1 1 d . . .
H01H H -0.0220 0.2202 0.1739 0.055 Uiso 1 1 calc R . .
C01I C -0.0352(5) 0.3183(4) 0.4031(2) 0.0378(17) Uani 1 1 d . . .
C01J C 0.4240(5) 0.2880(4) 0.1993(2) 0.0394(17) Uani 1 1 d . . .
C01K C 0.6320(5) 0.5033(5) 0.2355(2) 0.0435(19) Uani 1 1 d . A .
H01F H 0.6405 0.5498 0.2415 0.052 Uiso 1 1 calc R . .
H01I H 0.6949 0.4825 0.2379 0.052 Uiso 1 1 calc R . .
C01L C 0.4970(7) 0.5303(4) 0.1358(3) 0.050(2) Uani 1 1 d . . .
H01L H 0.4535 0.5610 0.1251 0.060 Uiso 1 1 calc R . .
C01M C 0.1133(5) 0.5598(4) 0.1830(3) 0.0423(19) Uani 1 1 d . A .
H01M H 0.1176 0.5857 0.2070 0.051 Uiso 1 1 calc R . .
C01N C 0.3384(5) 0.5615(4) 0.2842(2) 0.0422(18) Uani 1 1 d . A .
H01N H 0.3095 0.5817 0.2592 0.051 Uiso 1 1 calc R . .
C01O C 0.4889(6) 0.4710(5) 0.0670(2) 0.051(2) Uani 1 1 d . . .
C01P C 0.5834(5) 0.3102(4) 0.2292(3) 0.0430(18) Uani 1 1 d . . .
H01J H 0.6117 0.2711 0.2415 0.052 Uiso 1 1 calc R A .
H01K H 0.5991 0.3114 0.1995 0.052 Uiso 1 1 calc R . .
C01Q C 0.4749(5) 0.3121(4) 0.2360(3) 0.0411(18) Uani 1 1 d . A .
H01Q H 0.4585 0.2844 0.2601 0.049 Uiso 1 1 calc R . .
C01R C 0.5943(6) 0.4383(4) 0.1269(2) 0.0419(18) Uani 1 1 d . . .
H01R H 0.6176 0.4038 0.1106 0.050 Uiso 1 1 calc R . .
C01S C -0.0966(4) 0.3218(3) 0.2433(2) 0.0300(14) Uani 1 1 d . . .
C01T C 0.5540(6) 0.5110(5) 0.3760(2) 0.048(2) Uani 1 1 d . . .
H01T H 0.5804 0.5521 0.3701 0.057 Uiso 1 1 calc R . .
C01U C 0.2608(7) 0.5461(5) 0.3146(4) 0.0657(11) Uani 1 1 d . . .
C01V C 0.0024(5) 0.3183(4) 0.4467(2) 0.0431(18) Uani 1 1 d . . .
C01W C 0.5244(5) 0.4017(4) 0.3577(2) 0.0409(18) Uani 1 1 d . . .
H01W H 0.5306 0.3661 0.3395 0.049 Uiso 1 1 calc R . .
C01Y C -0.1077(5) 0.2625(4) 0.3453(2) 0.0386(17) Uani 1 1 d . . .
H01Y H -0.1288 0.2231 0.3336 0.046 Uiso 1 1 calc R . .
C01Z C -0.1642(5) 0.3194(4) 0.2820(2) 0.0366(16) Uani 1 1 d . A .
H01O H -0.2084 0.3564 0.2804 0.044 Uiso 1 1 calc R . .
H01P H -0.2026 0.2795 0.2803 0.044 Uiso 1 1 calc R . .
C1 C 0.2072(11) 0.0885(10) 0.4043(4) 0.119(7) Uani 1 1 d . C 2
C02A C -0.0157(6) 0.3003(4) 0.0872(2) 0.045(2) Uani 1 1 d . . .
C02B C 0.0713(6) 0.3741(5) 0.4547(3) 0.058(2) Uani 1 1 d . . .
H02A H 0.1192 0.3753 0.4329 0.088 Uiso 1 1 calc R . .
H02B H 0.1024 0.3677 0.4813 0.088 Uiso 1 1 calc R . .
H02C H 0.0362 0.4149 0.4550 0.088 Uiso 1 1 calc R . .
C02C C 0.4198(7) 0.4338(5) 0.4654(3) 0.057(2) Uani 1 1 d . . .
C02D C 0.1585(6) 0.5792(5) 0.1473(3) 0.053(2) Uani 1 1 d . . .
H02D H 0.1918 0.6190 0.1467 0.064 Uiso 1 1 calc R A .
C02F C 0.2309(6) 0.2834(5) 0.3642(3) 0.054(2) Uani 1 1 d . . .
H02F H 0.2158 0.3122 0.3859 0.065 Uiso 1 1 calc R . .
C02G C 0.0057(7) 0.2527(5) 0.1165(2) 0.056(2) Uani 1 1 d . . .
H02G H 0.0510 0.2202 0.1102 0.067 Uiso 1 1 calc R . .
C02H C 0.4089(7) 0.3265(5) 0.1645(3) 0.060(2) Uani 1 1 d . A .
H02H H 0.4275 0.3705 0.1645 0.072 Uiso 1 1 calc R . .
C02I C 0.5293(6) 0.5370(4) 0.1751(2) 0.0411(18) Uani 1 1 d . . .
H02I H 0.5037 0.5703 0.1918 0.049 Uiso 1 1 calc R . .
C02J C 0.4151(5) 0.6055(4) 0.3006(3) 0.0415(18) Uani 1 1 d . . .
H02E H 0.4095 0.6491 0.2884 0.050 Uiso 1 1 calc R A .
H02J H 0.4107 0.6092 0.3308 0.050 Uiso 1 1 calc R . .
C02K C 0.1069(7) 0.4837(5) 0.1138(3) 0.065(3) Uani 1 1 d . . .
H02K H 0.1049 0.4570 0.0900 0.079 Uiso 1 1 calc R A .
C02L C 0.4751(6) 0.3948(5) 0.3944(2) 0.049(2) Uani 1 1 d . . .
H02L H 0.4464 0.3544 0.4002 0.059 Uiso 1 1 calc R . .
C02M C 0.3956(6) 0.2236(4) 0.1984(3) 0.054(2) Uani 1 1 d . A .
H02M H 0.4076 0.1966 0.2214 0.065 Uiso 1 1 calc R . .
C02N C 0.6232(5) 0.4718(5) 0.3101(2) 0.0424(19) Uani 1 1 d . A .
H02N H 0.6706 0.4367 0.3082 0.051 Uiso 1 1 calc R . .
H02O H 0.6581 0.5129 0.3131 0.051 Uiso 1 1 calc R . .
C02O C 0.3503(8) 0.1986(5) 0.1642(4) 0.068(3) Uani 1 1 d . . .
H02P H 0.3291 0.1551 0.1642 0.082 Uiso 1 1 calc R A .
C02P C 0.2755(7) 0.4984(5) 0.3441(4) 0.0657(11) Uani 1 1 d . A .
H02Q H 0.3327 0.4743 0.3441 0.079 Uiso 1 1 calc R . .
C02Q C 0.1790(6) 0.5818(5) 0.3151(4) 0.0657(11) Uani 1 1 d . A .
H02R H 0.1695 0.6156 0.2958 0.079 Uiso 1 1 calc R . .
C02R C -0.0805(6) 0.3256(6) 0.4760(2) 0.059(3) Uani 1 1 d . . .
H02S H -0.1141 0.3660 0.4700 0.088 Uiso 1 1 calc R . .
H02T H -0.0570 0.3266 0.5043 0.088 Uiso 1 1 calc R . .
H02U H -0.1240 0.2892 0.4726 0.088 Uiso 1 1 calc R . .
C02S C 0.5262(9) 0.5260(6) 0.0410(3) 0.074(3) Uani 1 1 d . . .
H02V H 0.4957 0.5249 0.0139 0.111 Uiso 1 1 calc R . .
H02W H 0.5949 0.5215 0.0376 0.111 Uiso 1 1 calc R . .
H02X H 0.5121 0.5671 0.0545 0.111 Uiso 1 1 calc R . .
C02T C 0.1556(7) 0.5408(5) 0.1124(3) 0.060(2) Uani 1 1 d . A .
H02Y H 0.1868 0.5539 0.0879 0.072 Uiso 1 1 calc R . .
C02U C 0.0330(7) 0.2989(6) 0.0450(3) 0.065(3) Uani 1 1 d . . .
C02V C 0.0542(8) 0.2555(6) 0.4564(3) 0.065(3) Uani 1 1 d . . .
H H 0.1041 0.2483 0.4359 0.098 Uiso 1 1 calc R . .
H02Z H 0.0092 0.2196 0.4556 0.098 Uiso 1 1 calc R . .
HA H 0.0827 0.2584 0.4838 0.098 Uiso 1 1 calc R . .
C02W C 0.2063(6) 0.4863(5) 0.3736(4) 0.0657(11) Uani 1 1 d . . .
H02 H 0.2164 0.4534 0.3934 0.079 Uiso 1 1 calc R A .
C02X C 0.1244(7) 0.5210(5) 0.3743(4) 0.0657(11) Uani 1 1 d . A .
H0AA H 0.0784 0.5131 0.3950 0.079 Uiso 1 1 calc R . .
C02Y C 0.4998(8) 0.4360(6) 0.4975(3) 0.069(3) Uani 1 1 d . . .
H1AA H 0.5435 0.4000 0.4928 0.103 Uiso 1 1 calc R . .
HB H 0.4726 0.4326 0.5251 0.103 Uiso 1 1 calc R . .
HC H 0.5343 0.4768 0.4950 0.103 Uiso 1 1 calc R . .
C02Z C 0.3813(7) 0.4747(7) 0.0682(3) 0.077(3) Uani 1 1 d . . .
H2AA H 0.3569 0.4433 0.0881 0.115 Uiso 1 1 calc R . .
HD H 0.3557 0.4650 0.0409 0.115 Uiso 1 1 calc R . .
HE H 0.3618 0.5182 0.0765 0.115 Uiso 1 1 calc R . .
C03A C 0.1397(7) 0.3025(6) 0.0513(3) 0.072(3) Uani 1 1 d . . .
H03A H 0.1560 0.3437 0.0642 0.109 Uiso 1 1 calc R . .
H03B H 0.1717 0.2991 0.0247 0.109 Uiso 1 1 calc R . .
H03C H 0.1600 0.2669 0.0691 0.109 Uiso 1 1 calc R . .
C03B C 0.3667(9) 0.2997(6) 0.1301(3) 0.083(4) Uani 1 1 d . . .
H03D H 0.3588 0.3249 0.1059 0.099 Uiso 1 1 calc R A .
C03C C 0.2656(8) 0.7234(6) 0.4101(4) 0.076(3) Uani 1 1 d . . .
H03T H 0.2018 0.7296 0.3973 0.092 Uiso 1 1 calc R . .
C010 C 0.5983(5) 0.4965(4) 0.1915(2) 0.0361(16) Uani 1 1 d . . .
C011 C 0.1917(5) 0.2359(4) 0.2991(2) 0.0375(17) Uani 1 1 d . . .
C012 C 0.5270(6) 0.4785(4) 0.1106(2) 0.0408(18) Uani 1 1 d . . .
C013 C 0.4657(5) 0.4441(4) 0.4229(2) 0.044(2) Uani 1 1 d . . .
C014 C 0.6295(6) 0.4461(4) 0.1662(2) 0.0440(19) Uani 1 1 d . . .
H014 H 0.6757 0.4167 0.1762 0.053 Uiso 1 1 calc R . .
C015 C -0.0679(5) 0.3892(4) 0.2341(2) 0.0303(15) Uani 1 1 d . A .
C016 C 0.1264(5) 0.2290(4) 0.2624(2) 0.0360(17) Uani 1 1 d . A .
H016 H 0.1641 0.2153 0.2379 0.043 Uiso 1 1 calc R . .
C017 C 0.5400(4) 0.4069(4) 0.2548(2) 0.0328(15) Uani 1 1 d . A .
C018 C 0.0058(5) 0.4844(4) 0.2218(2) 0.0366(17) Uani 1 1 d . A .
H018 H 0.0245 0.5122 0.2455 0.044 Uiso 1 1 calc R . .
C019 C -0.0838(6) 0.3779(4) 0.3416(2) 0.0407(17) Uani 1 1 d . . .
H019 H -0.0877 0.4178 0.3275 0.049 Uiso 1 1 calc R . .
C020 C 0.5056(6) 0.5019(5) 0.4124(2) 0.049(2) Uani 1 1 d . . .
H020 H 0.4999 0.5371 0.4309 0.058 Uiso 1 1 calc R . .
C021 C -0.1556(5) 0.2955(4) 0.2064(2) 0.0358(16) Uani 1 1 d . A .
H3AA H -0.1737 0.2504 0.2124 0.043 Uiso 1 1 calc R . .
HF H -0.2147 0.3210 0.2043 0.043 Uiso 1 1 calc R . .
C022 C 0.2744(5) 0.2016(4) 0.3008(3) 0.0433(19) Uani 1 1 d . A .
H022 H 0.2900 0.1743 0.2783 0.052 Uiso 1 1 calc R . .
C023 C -0.0830(6) 0.3450(4) 0.0979(2) 0.048(2) Uani 1 1 d . . .
H023 H -0.0996 0.3773 0.0784 0.057 Uiso 1 1 calc R . .
C024 C 0.5651(5) 0.4739(4) 0.2685(2) 0.0382(18) Uani 1 1 d . . .
C025 C -0.0455(6) 0.3753(4) 0.3810(3) 0.0482(19) Uani 1 1 d . . .
H025 H -0.0254 0.4145 0.3934 0.058 Uiso 1 1 calc R . .
C026 C 0.3360(6) 0.2049(5) 0.3335(3) 0.053(2) Uani 1 1 d . . .
H026 H 0.3921 0.1796 0.3341 0.063 Uiso 1 1 calc R A .
C027 C 0.0602(7) 0.4638(4) 0.1494(3) 0.051(2) Uani 1 1 d . A .
H027 H 0.0275 0.4238 0.1499 0.061 Uiso 1 1 calc R . .
C028 C -0.0686(6) 0.2632(4) 0.3835(2) 0.0445(19) Uani 1 1 d . . .
H028 H -0.0638 0.2233 0.3977 0.053 Uiso 1 1 calc R . .
C029 C 0.3132(6) 0.2473(5) 0.3664(3) 0.058(2) Uani 1 1 d . A .
H029 H 0.3540 0.2509 0.3895 0.070 Uiso 1 1 calc R . .
C030 C 0.3723(9) 0.3677(7) 0.4689(4) 0.085(4) Uani 1 1 d . . .
H03E H 0.3230 0.3637 0.4478 0.128 Uiso 1 1 calc R . .
H03F H 0.3438 0.3631 0.4962 0.128 Uiso 1 1 calc R . .
H03G H 0.4199 0.3338 0.4649 0.128 Uiso 1 1 calc R . .
C031 C 0.5182(8) 0.4087(5) 0.0476(3) 0.064(3) Uani 1 1 d . . .
H03H H 0.5871 0.4084 0.0437 0.096 Uiso 1 1 calc R . .
H03I H 0.4867 0.4041 0.0209 0.096 Uiso 1 1 calc R . .
H03J H 0.5000 0.3727 0.0655 0.096 Uiso 1 1 calc R . .
C032 C 0.6593(6) 0.2375(5) 0.4132(3) 0.052(2) Uani 1 1 d . . .
H032 H 0.6767 0.2362 0.3834 0.062 Uiso 1 1 calc R . .
C033 C 0.3489(8) 0.4882(6) 0.4753(3) 0.074(3) Uani 1 1 d . . .
H03K H 0.3795 0.5301 0.4713 0.111 Uiso 1 1 calc R . .
H03L H 0.3280 0.4843 0.5039 0.111 Uiso 1 1 calc R . .
H03M H 0.2939 0.4847 0.4570 0.111 Uiso 1 1 calc R . .
C035 C 0.3362(10) 0.2363(7) 0.1308(4) 0.087(4) Uani 1 1 d . A .
H035 H 0.3048 0.2189 0.1075 0.105 Uiso 1 1 calc R . .
C036 C -0.2170(6) 0.5484(6) 0.4353(3) 0.062(3) Uani 1 1 d . . .
H036 H -0.2398 0.5424 0.4065 0.075 Uiso 1 1 calc R . .
C037 C 0.0063(9) 0.2353(6) 0.0232(3) 0.076(3) Uani 1 1 d . . .
H03N H 0.0267 0.1987 0.0400 0.114 Uiso 1 1 calc R . .
H03O H 0.0379 0.2334 -0.0036 0.114 Uiso 1 1 calc R . .
H03P H -0.0625 0.2335 0.0193 0.114 Uiso 1 1 calc R . .
C038 C 0.0042(9) 0.3546(6) 0.0179(3) 0.075(3) Uani 1 1 d . . .
H03Q H -0.0645 0.3534 0.0135 0.112 Uiso 1 1 calc R . .
H03R H 0.0368 0.3511 -0.0086 0.112 Uiso 1 1 calc R . .
H03S H 0.0216 0.3953 0.0311 0.112 Uiso 1 1 calc R . .
C039 C 0.1085(7) 0.5673(5) 0.3451(4) 0.0657(11) Uani 1 1 d . . .
H039 H 0.0499 0.5899 0.3447 0.079 Uiso 1 1 calc R A .
Cl00 Cl 0.1178(4) 0.1128(2) 0.37828(14) 0.0771(12) Uani 0.67 1 d PU C 2
Cl0A Cl 0.1896(3) 0.00096(17) 0.42063(12) 0.0985(10) Uani 1 1 d . C 2
Cl0B Cl -0.2721(3) 0.6136(2) 0.45586(15) 0.1192(14) Uani 1 1 d . . .
Cl0C Cl 0.2762(3) 0.64589(18) 0.42559(13) 0.1140(13) Uani 1 1 d . . .
Cl0E Cl 0.3544(4) 0.7433(2) 0.37359(13) 0.1244(14) Uani 1 1 d . . .
Cl1A Cl 0.0685(8) 0.1006(5) 0.3921(3) 0.0772(13) Uani 0.33 1 d PU C 2
Cl03 Cl 0.72969(16) 0.18184(13) 0.43928(7) 0.0631(6) Uani 1 1 d . . .
Cl04 Cl 0.53882(15) 0.21659(13) 0.41783(7) 0.0620(6) Uani 1 1 d . . .
Cl05 Cl -0.09342(17) 0.55802(16) 0.43468(8) 0.0749(8) Uani 1 1 d . . .
Cl06 Cl 0.67901(19) 0.31575(14) 0.43127(10) 0.0787(8) Uani 1 1 d . . .
Cl07 Cl 0.2376(2) 0.12898(14) 0.44761(8) 0.0826(9) Uani 1 1 d . C 2
Cl08 Cl -0.2468(3) 0.4796(2) 0.46415(14) 0.1145(14) Uani 1 1 d . . .
Cl09 Cl 0.2797(2) 0.77973(18) 0.45107(10) 0.0936(9) Uani 1 1 d . . .
F00F F 0.4533(3) 0.6764(2) 0.21807(14) 0.0483(11) Uani 1 1 d . . .
F00H F 0.3712(4) 0.7527(2) 0.18228(14) 0.0538(12) Uani 1 1 d . . .
F00I F 0.2926(3) 0.6829(3) 0.22450(16) 0.0564(12) Uani 1 1 d . . .
F00J F 0.3595(4) 0.6463(3) 0.16420(16) 0.0616(14) Uani 1 1 d . . .
B01X B 0.3693(7) 0.6880(5) 0.1978(3) 0.046(2) Uani 1 1 d . . .
F00G F 0.2126(3) 0.0983(2) 0.22136(14) 0.0467(11) Uani 1 1 d . . .
F00K F 0.1069(3) 0.1393(3) 0.17592(16) 0.0589(13) Uani 1 1 d . . .
F00O F 0.0954(4) 0.0338(3) 0.19585(18) 0.0703(15) Uani 1 1 d . . .
F00Q F 0.2153(4) 0.0666(3) 0.15464(15) 0.0703(16) Uani 1 1 d . . .
B02E B 0.1563(6) 0.0848(5) 0.1868(3) 0.044(2) Uani 1 1 d . . .

loop_
_atom_site_aniso_label
_atom_site_aniso_U_11
_atom_site_aniso_U_22
_atom_site_aniso_U_33
_atom_site_aniso_U_23
_atom_site_aniso_U_13
_atom_site_aniso_U_12
Cu01 0.0228(5) 0.0424(6) 0.0430(6) -0.0005(5) -0.0011(4) -0.0021(4)
Cu02 0.0233(5) 0.0390(5) 0.0465(6) 0.0002(5) -0.0030(4) -0.0014(4)
O0AA 0.125(8) 0.160(10) 0.057(5) 0.038(6) 0.000(5) 0.043(7)
O00L 0.026(2) 0.039(3) 0.053(3) 0.002(2) -0.002(2) -0.002(2)
O00M 0.035(3) 0.038(3) 0.045(3) -0.006(2) 0.002(2) -0.012(2)
O00N 0.023(2) 0.038(3) 0.051(3) 0.002(2) 0.001(2) 0.000(2)
O00P 0.024(2) 0.052(3) 0.044(3) 0.007(3) -0.004(2) 0.001(2)
O00R 0.0255(10) 0.0397(11) 0.0497(11) -0.0008(10) -0.0023(10) -0.0016(10)
O00S 0.0260(10) 0.0402(11) 0.0502(11) 0.0003(10) -0.0049(10) -0.0005(10)
O1 0.088(6) 0.153(11) 0.137(9) -0.037(8) -0.011(6) 0.031(7)
O2 0.197(15) 0.36(3) 0.090(8) -0.030(13) 0.003(9) -0.021(18)
N00T 0.028(3) 0.052(4) 0.036(3) 0.001(3) -0.001(2) 0.007(3)
N00U 0.0252(11) 0.0379(11) 0.0460(11) -0.0002(10) -0.0023(10) -0.0027(10)
N00V 0.0227(10) 0.0395(11) 0.0456(11) -0.0003(11) -0.0028(10) -0.0012(10)
N00W 0.042(3) 0.037(3) 0.029(3) -0.001(3) -0.003(3) -0.011(3)
C00X 0.031(4) 0.054(5) 0.028(3) 0.009(3) 0.000(3) -0.004(4)
C00Y 0.029(4) 0.047(5) 0.038(4) -0.013(3) -0.003(3) 0.004(3)
C00Z 0.033(4) 0.045(4) 0.030(3) -0.011(3) -0.005(3) 0.000(3)
C01A 0.024(3) 0.064(5) 0.037(4) -0.002(4) -0.004(3) 0.003(4)
C01B 0.028(4) 0.038(4) 0.045(4) 0.000(3) 0.004(3) -0.009(3)
C01C 0.021(3) 0.036(4) 0.065(5) 0.008(4) 0.000(3) 0.005(3)
C01D 0.027(4) 0.037(4) 0.052(4) 0.001(3) -0.007(3) 0.006(3)
C01E 0.027(3) 0.055(5) 0.044(4) 0.000(4) -0.002(3) 0.007(4)
C01F 0.031(4) 0.039(4) 0.037(4) 0.002(3) 0.012(3) 0.005(3)
C01G 0.037(4) 0.043(4) 0.041(4) 0.003(3) -0.001(3) 0.009(4)
C01H 0.052(5) 0.047(5) 0.039(4) -0.001(4) -0.011(4) 0.007(4)
C01I 0.035(4) 0.053(5) 0.025(3) 0.006(3) 0.001(3) -0.003(4)
C01J 0.033(4) 0.044(4) 0.042(4) -0.001(4) 0.004(3) -0.009(4)
C01K 0.024(3) 0.065(5) 0.041(4) 0.003(4) 0.000(3) -0.012(4)
C01L 0.064(5) 0.041(5) 0.045(4) 0.005(4) -0.001(4) 0.020(4)
C01M 0.032(4) 0.041(4) 0.055(5) 0.002(4) 0.001(3) -0.007(3)
C01N 0.034(4) 0.046(5) 0.046(4) 0.008(4) -0.006(3) 0.002(4)
C01O 0.054(5) 0.065(6) 0.034(4) -0.002(4) 0.001(4) 0.014(5)
C01P 0.031(4) 0.042(4) 0.056(5) 0.001(4) 0.000(3) 0.004(4)
C01Q 0.032(4) 0.038(4) 0.052(5) 0.002(4) -0.004(3) 0.001(3)
C01R 0.056(5) 0.038(4) 0.031(4) -0.001(3) 0.007(3) 0.014(4)
C01S 0.021(3) 0.035(4) 0.035(4) 0.004(3) 0.000(3) -0.005(3)
C01T 0.054(5) 0.058(5) 0.032(4) -0.001(4) -0.003(4) -0.007(4)
C01U 0.0413(18) 0.057(2) 0.098(3) -0.006(2) 0.019(2) 0.0019(19)
C01V 0.042(4) 0.053(5) 0.034(4) 0.006(4) -0.002(3) -0.001(4)
C01W 0.043(4) 0.037(4) 0.043(4) 0.006(3) -0.003(3) 0.003(4)
C01Y 0.041(4) 0.033(4) 0.042(4) -0.004(3) 0.001(3) 0.001(3)
C01Z 0.025(3) 0.046(4) 0.039(4) 0.002(3) 0.002(3) 0.000(3)
C1 0.103(9) 0.195(17) 0.058(7) -0.052(9) 0.034(7) -0.081(11)
C02A 0.046(4) 0.060(5) 0.028(4) -0.008(4) -0.001(3) 0.001(4)
C02B 0.052(5) 0.088(7) 0.035(4) -0.006(5) -0.006(4) 0.002(5)
C02C 0.053(5) 0.069(6) 0.048(5) 0.013(4) 0.022(4) 0.007(5)
C02D 0.045(5) 0.048(5) 0.066(6) 0.012(4) 0.010(4) -0.008(4)
C02F 0.053(5) 0.070(6) 0.040(4) -0.013(4) -0.006(4) 0.014(5)
C02G 0.061(5) 0.074(6) 0.032(4) -0.015(4) -0.007(4) 0.027(5)
C02H 0.074(6) 0.060(6) 0.046(5) 0.009(4) -0.012(4) -0.012(5)
C02I 0.044(4) 0.047(5) 0.032(4) -0.002(3) 0.007(3) 0.005(4)
C02J 0.041(4) 0.038(4) 0.045(4) -0.005(3) 0.010(3) 0.001(4)
C02K 0.075(7) 0.074(7) 0.047(5) -0.012(5) 0.010(4) -0.028(6)
C02L 0.051(5) 0.059(5) 0.038(4) 0.009(4) 0.008(4) 0.001(4)
C02M 0.046(5) 0.048(5) 0.068(6) -0.004(4) 0.015(4) -0.002(4)
C02N 0.029(4) 0.068(5) 0.031(4) -0.007(4) -0.003(3) -0.010(4)
C02O 0.065(6) 0.059(6) 0.081(7) -0.020(5) 0.006(5) -0.007(5)
C02P 0.0413(18) 0.057(2) 0.098(3) -0.006(2) 0.019(2) 0.0019(19)
C02Q 0.0413(18) 0.057(2) 0.098(3) -0.006(2) 0.019(2) 0.0019(19)
C02R 0.047(5) 0.099(8) 0.030(4) -0.004(5) -0.001(3) -0.001(5)
C02S 0.113(9) 0.065(6) 0.044(5) 0.005(5) -0.002(5) -0.002(7)
C02T 0.052(5) 0.071(6) 0.057(5) 0.007(5) 0.019(4) -0.010(5)
C02U 0.065(6) 0.092(8) 0.038(4) -0.015(5) 0.007(4) 0.010(6)
C02V 0.071(6) 0.085(7) 0.041(5) 0.007(5) -0.015(4) 0.016(6)
C02W 0.0413(18) 0.057(2) 0.098(3) -0.006(2) 0.019(2) 0.0019(19)
C02X 0.0413(18) 0.057(2) 0.098(3) -0.006(2) 0.019(2) 0.0019(19)
C02Y 0.076(6) 0.095(8) 0.036(4) 0.012(5) 0.007(4) 0.041(6)
C02Z 0.064(6) 0.103(9) 0.063(6) -0.019(6) -0.015(5) 0.021(6)
C03A 0.057(6) 0.094(8) 0.066(6) -0.018(6) 0.016(5) 0.003(6)
C03B 0.103(9) 0.092(9) 0.053(6) 0.007(6) -0.024(6) -0.028(8)
C03C 0.071(7) 0.081(8) 0.077(7) 0.001(6) -0.024(6) 0.029(6)
C010 0.031(4) 0.037(4) 0.041(4) -0.001(3) 0.006(3) 0.000(3)
C011 0.021(3) 0.052(5) 0.040(4) 0.002(3) -0.002(3) -0.001(3)
C012 0.049(5) 0.049(5) 0.024(3) -0.004(3) 0.004(3) 0.010(4)
C013 0.032(4) 0.064(6) 0.036(4) 0.014(4) 0.004(3) 0.007(4)
C014 0.045(4) 0.055(5) 0.032(4) 0.000(3) 0.004(3) 0.011(4)
C015 0.023(3) 0.039(4) 0.029(3) -0.002(3) 0.000(3) -0.001(3)
C016 0.026(3) 0.048(4) 0.033(4) -0.006(3) -0.002(3) 0.012(3)
C017 0.021(3) 0.046(4) 0.032(3) 0.004(3) -0.002(3) -0.001(3)
C018 0.028(4) 0.035(4) 0.047(4) -0.003(3) 0.006(3) -0.001(3)
C019 0.052(5) 0.037(4) 0.033(4) 0.002(3) -0.004(3) 0.005(4)
C020 0.052(5) 0.060(5) 0.034(4) 0.001(4) 0.010(4) 0.001(4)
C021 0.040(4) 0.035(4) 0.032(4) 0.003(3) -0.009(3) -0.005(3)
C022 0.026(4) 0.047(5) 0.057(5) -0.005(4) 0.008(3) 0.004(3)
C023 0.047(5) 0.057(5) 0.040(4) 0.007(4) -0.003(4) -0.002(4)
C024 0.026(4) 0.057(5) 0.031(4) 0.002(3) -0.006(3) -0.014(4)
C025 0.053(5) 0.043(5) 0.048(5) -0.002(4) -0.002(4) 0.002(4)
C026 0.033(4) 0.071(6) 0.055(5) -0.001(4) -0.006(4) 0.020(4)
C027 0.059(5) 0.048(5) 0.046(5) -0.011(4) 0.009(4) -0.021(4)
C028 0.049(5) 0.046(5) 0.039(4) 0.005(4) -0.001(4) -0.003(4)
C029 0.047(5) 0.075(6) 0.052(5) -0.001(5) -0.017(4) 0.006(5)
C030 0.080(8) 0.102(9) 0.074(7) 0.027(7) 0.022(6) -0.009(7)
C031 0.090(7) 0.065(6) 0.037(4) -0.011(4) -0.005(5) 0.018(6)
C032 0.056(5) 0.065(6) 0.034(4) 0.000(4) -0.007(4) 0.001(5)
C033 0.065(6) 0.090(8) 0.068(6) 0.015(6) 0.033(5) 0.029(6)
C035 0.100(9) 0.095(9) 0.066(7) -0.017(7) -0.012(6) -0.041(8)
C036 0.048(5) 0.100(8) 0.040(4) 0.013(5) 0.008(4) 0.004(5)
C037 0.081(7) 0.093(9) 0.054(6) -0.036(6) 0.007(5) -0.001(6)
C038 0.087(7) 0.097(9) 0.041(5) 0.004(5) 0.002(5) 0.006(7)
C039 0.0413(18) 0.057(2) 0.098(3) -0.006(2) 0.019(2) 0.0019(19)
Cl00 0.092(4) 0.070(2) 0.069(3) 0.0028(19) -0.030(2) -0.016(2)
Cl0A 0.100(2) 0.0758(19) 0.119(3) -0.0057(18) 0.012(2) -0.0036(18)
Cl0B 0.109(3) 0.102(3) 0.147(3) 0.000(2) 0.041(2) 0.040(2)
Cl0C 0.144(3) 0.084(2) 0.114(3) 0.024(2) -0.035(2) -0.010(2)
Cl0E 0.143(3) 0.114(3) 0.116(3) 0.011(2) 0.037(3) 0.041(3)
Cl1A 0.092(4) 0.071(3) 0.069(3) 0.002(2) -0.029(2) -0.015(3)
Cl03 0.0553(12) 0.0745(15) 0.0594(13) 0.0054(12) -0.0060(10) 0.0200(12)
Cl04 0.0459(11) 0.0799(16) 0.0601(13) 0.0100(12) -0.0015(10) 0.0026(12)
Cl05 0.0525(13) 0.111(2) 0.0613(14) -0.0018(14) -0.0005(10) -0.0008(14)
Cl06 0.0640(15) 0.0696(16) 0.103(2) -0.0142(15) -0.0302(14) 0.0160(13)
Cl07 0.126(2) 0.0606(14) 0.0608(14) -0.0017(12) -0.0402(15) -0.0040(16)
Cl08 0.082(2) 0.113(3) 0.149(3) 0.057(3) -0.022(2) -0.019(2)
Cl09 0.094(2) 0.103(2) 0.084(2) 0.0000(18) -0.0232(17) 0.0054(19)
F00F 0.045(2) 0.053(3) 0.047(2) -0.006(2) -0.005(2) 0.008(2)
F00H 0.062(3) 0.053(3) 0.046(3) 0.009(2) 0.006(2) 0.011(3)
F00I 0.047(3) 0.056(3) 0.066(3) 0.007(3) 0.007(2) 0.012(2)
F00J 0.055(3) 0.069(3) 0.061(3) -0.019(3) -0.016(2) 0.015(3)
B01X 0.041(5) 0.062(6) 0.036(4) 0.000(4) 0.003(4) 0.010(5)
F00G 0.044(2) 0.052(3) 0.044(2) -0.002(2) -0.010(2) 0.006(2)
F00K 0.052(3) 0.060(3) 0.064(3) 0.002(3) -0.019(2) 0.018(3)
F00O 0.073(4) 0.065(4) 0.073(4) 0.003(3) -0.013(3) -0.019(3)
F00Q 0.069(3) 0.097(4) 0.045(3) -0.016(3) -0.006(2) 0.032(3)
B02E 0.037(5) 0.062(6) 0.035(4) -0.005(4) -0.009(4) 0.010(5)

loop_
_atom_type_symbol
_atom_type_description
_atom_type_scat_dispersion_real
_atom_type_scat_dispersion_imag
_atom_type_scat_source
C C 0.0181 0.0091 'International Tables Vol C Tables 4.2.6.8 and 6.1.1.4'
H H 0.0000 0.0000 'International Tables Vol C Tables 4.2.6.8 and 6.1.1.4'
B B 0.0090 0.0039 'International Tables Vol C Tables 4.2.6.8 and 6.1.1.4'
Cl Cl 0.3639 0.7018 'International Tables Vol C Tables 4.2.6.8 and 6.1.1.4'
Cu Cu -1.9646 0.5888 'International Tables Vol C Tables 4.2.6.8 and 6.1.1.4'
F F 0.0727 0.0534 'International Tables Vol C Tables 4.2.6.8 and 6.1.1.4'
N N 0.0311 0.0180 'International Tables Vol C Tables 4.2.6.8 and 6.1.1.4'
O O 0.0492 0.0322 'International Tables Vol C Tables 4.2.6.8 and 6.1.1.4'

loop_
_geom_angle_atom_site_label_1
_geom_angle_atom_site_label_2
_geom_angle_atom_site_label_3
_geom_angle
O00R Cu01 O00S 77.3(2)
O00R Cu01 N00T 164.7(2)
O00S Cu01 N00T 97.9(2)
O00R Cu01 N00W 95.1(2)
O00S Cu01 N00W 170.8(2)
N00T Cu01 N00W 90.7(2)
O00R Cu01 O0AA 100.3(4)
O00S Cu01 O0AA 76.3(3)
N00T Cu01 O0AA 92.6(4)
N00W Cu01 O0AA 100.3(3)
O00R Cu01 H0AC 100.8
O00S Cu01 H0AC 60.0
N00T Cu01 H0AC 89.0
N00W Cu01 H0AC 117.3
O0AA Cu01 H0AC 17.3
O00S Cu02 O00R 78.0(2)
O00S Cu02 N00U 95.3(2)
O00R Cu02 N00U 169.2(3)
O00S Cu02 N00V 165.3(2)
O00R Cu02 N00V 97.5(2)
N00U Cu02 N00V 91.0(2)
O00S Cu02 O2 102.9(6)
O00R Cu02 O2 77.5(5)
N00U Cu02 O2 96.0(5)
N00V Cu02 O2 89.5(6)
O00S Cu02 H2A 117.5
O00R Cu02 H2A 91.4
N00U Cu02 H2A 84.1
N00V Cu02 H2A 76.2
O2 Cu02 H2A 18.0
H0AB O0AA H0AC 109.5
C00Z O00L C01D 107.5(5)
C00X O00M C02J 106.2(5)
C015 O00N C01C 107.3(5)
C017 O00P C01P 105.8(5)
Cu01 O00R Cu02 102.3(2)
Cu01 O00R H00R 140.7
Cu02 O00R H00R 109.5
Cu02 O00S Cu01 102.3(2)
Cu02 O00S H00S 146.3
Cu01 O00S H00S 110.0
Cu02 O2 H2A 44.1
Cu02 O2 H2B 152.2
C00X N00T C01N 105.8(7)
C00X N00T Cu01 129.3(6)
C01N N00T Cu01 124.8(4)
C00X N00T H00T 127.1
C01N N00T H00T 127.1
Cu01 N00T H00T 2.9
C015 N00U C018 109.0(6)
C015 N00U Cu02 128.2(5)
C018 N00U Cu02 122.8(4)
C00Z N00V C016 108.2(6)
C00Z N00V Cu02 127.7(5)
C016 N00V Cu02 124.1(4)
C017 N00W C01Q 108.0(6)
C017 N00W Cu01 127.7(5)
C01Q N00W Cu01 124.2(4)
N00T C00X O00M 118.0(7)
N00T C00X C024 127.6(8)
O00M C00X C024 114.3(6)
C01H C00Y C01G 117.1(7)
C01H C00Y C021 122.0(7)
C01G C00Y C021 120.9(7)
N00V C00Z O00L 116.5(7)
N00V C00Z C01S 129.7(7)
O00L C00Z C01S 113.8(6)
C01T C01A C01W 117.2(7)
C01T C01A C02N 120.0(8)
C01W C01A C02N 122.7(8)
C027 C01B C01M 119.3(7)
C027 C01B C018 120.3(7)
C01M C01B C018 120.3(7)
O00N C01C C018 104.2(6)
O00N C01C H01A 110.9
C018 C01C H01A 110.9
O00N C01C H01B 110.9
C018 C01C H01B 110.9
H01A C01C H01B 108.9
O00L C01D C016 104.6(6)
O00L C01D H01C 110.8
C016 C01D H01C 110.8
O00L C01D H01D 110.8
C016 C01D H01D 110.8
H01C C01D H01D 108.9
C02F C01E C011 119.6(7)
C02F C01E H01E 120.2
C011 C01E H01E 120.2
C019 C01F C01Y 117.6(7)
C019 C01F C01Z 123.5(7)
C01Y C01F C01Z 118.8(7)
C023 C01G C00Y 119.9(7)
C023 C01G H01G 120.1
C00Y C01G H01G 120.1
C00Y C01H C02G 122.6(8)
C00Y C01H H01H 118.7
C02G C01H H01H 118.7
C028 C01I C025 115.1(7)
C028 C01I C01V 123.3(7)
C025 C01I C01V 121.4(8)
C02M C01J C02H 118.9(8)
C02M C01J C01Q 118.7(8)
C02H C01J C01Q 122.3(8)
C010 C01K C024 115.3(6)
C010 C01K H01F 108.5
C024 C01K H01F 108.5
C010 C01K H01I 108.5
C024 C01K H01I 108.5
H01F C01K H01I 107.5
C02I C01L C012 121.4(8)
C02I C01L H01L 119.3
C012 C01L H01L 119.3
C02D C01M C01B 120.3(8)
C02D C01M H01M 119.8
C01B C01M H01M 119.8
C01U C01N C02J 114.5(7)
C01U C01N N00T 111.9(7)
C02J C01N N00T 103.2(6)
C01U C01N H01N 109.0
C02J C01N H01N 109.0
N00T C01N H01N 109.0
C031 C01O C02S 108.5(8)
C031 C01O C02Z 109.3(9)
C02S C01O C02Z 108.8(9)
C031 C01O C012 112.5(7)
C02S C01O C012 108.8(8)
C02Z C01O C012 108.8(7)
O00P C01P C01Q 103.3(6)
O00P C01P H01J 111.1
C01Q C01P H01J 111.1
O00P C01P H01K 111.1
C01Q C01P H01K 111.1
H01J C01P H01K 109.1
C01J C01Q N00W 116.5(6)
C01J C01Q C01P 110.8(7)
N00W C01Q C01P 101.7(6)
C01J C01Q H01Q 109.2
N00W C01Q H01Q 109.2
C01P C01Q H01Q 109.2
C012 C01R C014 122.4(7)
C012 C01R H01R 118.8
C014 C01R H01R 118.8
C015 C01S C00Z 113.5(5)
C015 C01S C021 108.5(6)
C00Z C01S C021 108.8(6)
C015 C01S C01Z 110.8(6)
C00Z C01S C01Z 108.6(6)
C021 C01S C01Z 106.3(5)
C020 C01T C01A 121.5(9)
C020 C01T H01T 119.3
C01A C01T H01T 119.3
C02Q C01U C02P 120.0(9)
C02Q C01U C01N 120.1(10)
C02P C01U C01N 119.7(8)
C01I C01V C02R 108.6(6)
C01I C01V C02V 111.2(7)
C02R C01V C02V 108.9(8)
C01I C01V C02B 112.5(7)
C02R C01V C02B 107.7(8)
C02V C01V C02B 107.7(7)
C02L C01W C01A 119.5(8)
C02L C01W H01W 120.3
C01A C01W H01W 120.3
C028 C01Y C01F 119.8(7)
C028 C01Y H01Y 120.1
C01F C01Y H01Y 120.1
C01F C01Z C01S 116.2(6)
C01F C01Z H01O 108.2
C01S C01Z H01O 108.2
C01F C01Z H01P 108.2
C01S C01Z H01P 108.2
H01O C01Z H01P 107.4
Cl00 C1 Cl07 118.8(12)
Cl00 C1 Cl0A 110.2(7)
Cl07 C1 Cl0A 105.7(9)
Cl00 C1 Cl1A 24.5(4)
Cl07 C1 Cl1A 110.3(9)
Cl0A C1 Cl1A 92.7(6)
C023 C02A C02G 116.8(7)
C023 C02A C02U 123.3(8)
C02G C02A C02U 119.9(8)
C01V C02B H02A 109.5
C01V C02B H02B 109.5
H02A C02B H02B 109.5
C01V C02B H02C 109.5
H02A C02B H02C 109.5
H02B C02B H02C 109.5
C030 C02C C02Y 107.2(9)
C030 C02C C033 110.8(9)
C02Y C02C C033 108.2(9)
C030 C02C C013 111.9(9)
C02Y C02C C013 107.3(7)
C033 C02C C013 111.1(8)
C01M C02D C02T 120.5(8)
C01M C02D H02D 119.7
C02T C02D H02D 119.7
C029 C02F C01E 121.2(8)
C029 C02F H02F 119.4
C01E C02F H02F 119.4
C01H C02G C02A 120.6(8)
C01H C02G H02G 119.7
C02A C02G H02G 119.7
C03B C02H C01J 119.5(10)
C03B C02H H02H 120.2
C01J C02H H02H 120.2
C01L C02I C010 122.2(7)
C01L C02I H02I 118.9
C010 C02I H02I 118.9
O00M C02J C01N 105.4(6)
O00M C02J H02E 110.7
C01N C02J H02E 110.7
O00M C02J H02J 110.7
C01N C02J H02J 110.7
H02E C02J H02J 108.8
C02T C02K C027 121.3(9)
C02T C02K H02K 119.4
C027 C02K H02K 119.4
C013 C02L C01W 123.2(8)
C013 C02L H02L 118.4
C01W C02L H02L 118.4
C02O C02M C01J 120.6(10)
C02O C02M H02M 119.7
C01J C02M H02M 119.7
C01A C02N C024 114.9(6)
C01A C02N H02N 108.5
C024 C02N H02N 108.5
C01A C02N H02O 108.5
C024 C02N H02O 108.5
H02N C02N H02O 107.5
C035 C02O C02M 119.9(10)
C035 C02O H02P 120.1
C02M C02O H02P 120.1
C02W C02P C01U 119.9(9)
C02W C02P H02Q 120.1
C01U C02P H02Q 120.1
C01U C02Q C039 118.7(10)
C01U C02Q H02R 120.6
C039 C02Q H02R 120.6
C01V C02R H02S 109.5
C01V C02R H02T 109.5
H02S C02R H02T 109.5
C01V C02R H02U 109.5
H02S C02R H02U 109.5
H02T C02R H02U 109.5
C01O C02S H02V 109.5
C01O C02S H02W 109.5
H02V C02S H02W 109.5
C01O C02S H02X 109.5
H02V C02S H02X 109.5
H02W C02S H02X 109.5
C02K C02T C02D 118.9(8)
C02K C02T H02Y 120.5
C02D C02T H02Y 120.5
C038 C02U C03A 108.0(10)
C038 C02U C02A 112.9(9)
C03A C02U C02A 108.7(8)
C038 C02U C037 108.6(9)
C03A C02U C037 110.2(9)
C02A C02U C037 108.5(9)
C01V C02V H 109.5
C01V C02V H02Z 109.5
H C02V H02Z 109.5
C01V C02V HA 109.5
H C02V HA 109.5
H02Z C02V HA 109.5
C02X C02W C02P 120.8(11)
C02X C02W H02 119.6
C02P C02W H02 119.6
C02W C02X C039 119.8(10)
C02W C02X H0AA 120.1
C039 C02X H0AA 120.1
C02C C02Y H1AA 109.5
C02C C02Y HB 109.5
H1AA C02Y HB 109.5
C02C C02Y HC 109.5
H1AA C02Y HC 109.5
HB C02Y HC 109.5
C01O C02Z H2AA 109.5
C01O C02Z HD 109.5
H2AA C02Z HD 109.5
C01O C02Z HE 109.5
H2AA C02Z HE 109.5
HD C02Z HE 109.5
C02U C03A H03A 109.5
C02U C03A H03B 109.5
H03A C03A H03B 109.5
C02U C03A H03C 109.5
H03A C03A H03C 109.5
H03B C03A H03C 109.5
C035 C03B C02H 120.0(11)
C035 C03B H03D 120.0
C02H C03B H03D 120.0
Cl0C C03C Cl0E 111.0(7)
Cl0C C03C Cl09 112.9(6)
Cl0E C03C Cl09 105.7(7)
Cl0C C03C H03T 109.1
Cl0E C03C H03T 109.1
Cl09 C03C H03T 109.1
C02I C010 C014 116.2(7)
C02I C010 C01K 121.8(7)
C014 C010 C01K 121.8(7)
C022 C011 C01E 119.1(7)
C022 C011 C016 120.0(7)
C01E C011 C016 120.9(6)
C01R C012 C01L 116.3(7)
C01R C012 C01O 122.9(7)
C01L C012 C01O 120.7(7)
C020 C013 C02L 116.1(7)
C020 C013 C02C 121.2(8)
C02L C013 C02C 122.6(8)
C01R C014 C010 121.3(8)
C01R C014 H014 119.4
C010 C014 H014 119.4
N00U C015 O00N 116.8(7)
N00U C015 C01S 129.8(7)
O00N C015 C01S 113.4(6)
N00V C016 C011 112.4(6)
N00V C016 C01D 102.4(5)
C011 C016 C01D 113.4(6)
N00V C016 H016 109.5
C011 C016 H016 109.5
C01D C016 H016 109.5
N00W C017 O00P 117.5(7)
N00W C017 C024 130.2(6)
O00P C017 C024 112.3(5)
N00U C018 C01B 113.5(6)
N00U C018 C01C 102.0(6)
C01B C018 C01C 110.4(7)
N00U C018 H018 110.2
C01B C018 H018 110.2
C01C C018 H018 110.2
C025 C019 C01F 119.7(8)
C025 C019 H019 120.2
C01F C019 H019 120.2
C013 C020 C01T 122.5(9)
C013 C020 H020 118.7
C01T C020 H020 118.7
C00Y C021 C01S 115.3(6)
C00Y C021 H3AA 108.4
C01S C021 H3AA 108.4
C00Y C021 HF 108.4
C01S C021 HF 108.4
H3AA C021 HF 107.5
C011 C022 C026 122.9(8)
C011 C022 H022 118.5
C026 C022 H022 118.5
C02A C023 C01G 123.0(8)
C02A C023 H023 118.5
C01G C023 H023 118.5
C00X C024 C017 114.2(6)
C00X C024 C01K 110.4(7)
C017 C024 C01K 107.4(6)
C00X C024 C02N 107.2(6)
C017 C024 C02N 110.5(7)
C01K C024 C02N 106.8(5)
C019 C025 C01I 123.3(8)
C019 C025 H025 118.4
C01I C025 H025 118.4
C022 C026 C029 118.1(8)
C022 C026 H026 121.0
C029 C026 H026 121.0
C01B C027 C02K 119.6(8)
C01B C027 H027 120.2
C02K C027 H027 120.2
C01Y C028 C01I 124.4(8)
C01Y C028 H028 117.8
C01I C028 H028 117.8
C02F C029 C026 119.0(8)
C02F C029 H029 120.5
C026 C029 H029 120.5
C02C C030 H03E 109.5
C02C C030 H03F 109.5
H03E C030 H03F 109.5
C02C C030 H03G 109.5
H03E C030 H03G 109.5
H03F C030 H03G 109.5
C01O C031 H03H 109.5
C01O C031 H03I 109.5
H03H C031 H03I 109.5
C01O C031 H03J 109.5
H03H C031 H03J 109.5
H03I C031 H03J 109.5
Cl03 C032 Cl06 111.1(5)
Cl03 C032 Cl04 110.2(5)
Cl06 C032 Cl04 110.7(5)
Cl03 C032 H032 108.2
Cl06 C032 H032 108.2
Cl04 C032 H032 108.2
C02C C033 H03K 109.5
C02C C033 H03L 109.5
H03K C033 H03L 109.5
C02C C033 H03M 109.5
H03K C033 H03M 109.5
H03L C033 H03M 109.5
C02O C035 C03B 121.1(10)
C02O C035 H035 119.4
C03B C035 H035 119.4
Cl0B C036 Cl05 111.7(7)
Cl0B C036 Cl08 109.1(5)
Cl05 C036 Cl08 109.6(6)
Cl0B C036 H036 108.8
Cl05 C036 H036 108.8
Cl08 C036 H036 108.8
C02U C037 H03N 109.5
C02U C037 H03O 109.5
H03N C037 H03O 109.5
C02U C037 H03P 109.5
H03N C037 H03P 109.5
H03O C037 H03P 109.5
C02U C038 H03Q 109.5
C02U C038 H03R 109.5
H03Q C038 H03R 109.5
C02U C038 H03S 109.5
H03Q C038 H03S 109.5
H03R C038 H03S 109.5
C02X C039 C02Q 120.6(9)
C02X C039 H039 119.7
C02Q C039 H039 119.7
Cl1A Cl00 C1 105.4(9)
Cl00 Cl1A C1 50.0(8)
F00F B01X F00I 111.0(7)
F00F B01X F00J 110.5(7)
F00I B01X F00J 111.3(8)
F00F B01X F00H 108.5(8)
F00I B01X F00H 107.8(7)
F00J B01X F00H 107.6(7)
F00K B02E F00Q 109.4(7)
F00K B02E F00O 111.4(7)
F00Q B02E F00O 108.9(8)
F00K B02E F00G 109.2(7)
F00Q B02E F00G 108.6(7)
F00O B02E F00G 109.3(7)

loop_
_geom_bond_atom_site_label_1
_geom_bond_atom_site_label_2
_geom_bond_distance
Cu01 O00R 1.915(5)
Cu01 O00S 1.930(5)
Cu01 N00T 1.948(7)
Cu01 N00W 1.952(6)
Cu01 O0AA 2.430(8)
Cu01 H0AC 1.8760
Cu02 O00S 1.902(5)
Cu02 O00R 1.916(5)
Cu02 N00U 1.949(6)
Cu02 N00V 1.959(6)
Cu02 O2 2.4281(10)
Cu02 H2A 1.9111
O0AA H0AB 0.8497
O0AA H0AC 0.8489
O00L C00Z 1.346(9)
O00L C01D 1.446(9)
O00M C00X 1.332(10)
O00M C02J 1.459(9)
O00N C015 1.337(9)
O00N C01C 1.467(9)
O00P C017 1.345(8)
O00P C01P 1.481(10)
O00R H00R 0.8400
O00S H00S 0.8496
O2 H2A 0.8501
O2 H2B 0.8498
N00T C00X 1.309(10)
N00T C01N 1.515(11)
N00T H00T 0.8800
N00U C015 1.283(9)
N00U C018 1.497(10)
N00V C00Z 1.285(9)
N00V C016 1.499(10)
N00W C017 1.277(9)
N00W C01Q 1.505(10)
C00X C024 1.479(12)
C00Y C01H 1.369(12)
C00Y C01G 1.416(11)
C00Y C021 1.514(11)
C00Z C01S 1.498(10)
C01A C01T 1.386(12)
C01A C01W 1.403(12)
C01A C02N 1.492(11)
C01B C027 1.384(11)
C01B C01M 1.387(11)
C01B C018 1.515(10)
C01C C018 1.550(10)
C01C H01A 0.9900
C01C H01B 0.9900
C01D C016 1.542(11)
C01D H01C 0.9900
C01D H01D 0.9900
C01E C02F 1.388(12)
C01E C011 1.390(11)
C01E H01E 0.9500
C01F C019 1.408(11)
C01F C01Y 1.418(11)
C01F C01Z 1.492(10)
C01G C023 1.386(11)
C01G H01G 0.9500
C01H C02G 1.388(12)
C01H H01H 0.9500
C01I C028 1.390(12)
C01I C025 1.393(12)
C01I C01V 1.514(10)
C01J C02M 1.396(12)
C01J C02H 1.403(12)
C01J C01Q 1.479(11)
C01K C010 1.514(11)
C01K C024 1.556(10)
C01K H01F 0.9900
C01K H01I 0.9900
C01L C02I 1.366(12)
C01L C012 1.416(12)
C01L H01L 0.9500
C01M C02D 1.385(12)
C01M H01M 0.9500
C01N C01U 1.511(13)
C01N C02J 1.512(12)
C01N H01N 1.0000
C01O C031 1.497(13)
C01O C02S 1.515(14)
C01O C02Z 1.521(14)
C01O C012 1.524(11)
C01P C01Q 1.548(11)
C01P H01J 0.9900
C01P H01K 0.9900
C01Q H01Q 1.0000
C01R C012 1.369(11)
C01R C014 1.382(11)
C01R H01R 0.9500
C01S C015 1.485(10)
C01S C021 1.560(10)
C01S C01Z 1.580(10)
C01T C020 1.381(11)
C01T H01T 0.9500
C01U C02Q 1.372(14)
C01U C02P 1.392(16)
C01V C02R 1.519(12)
C01V C02V 1.525(14)
C01V C02B 1.533(14)
C01W C02L 1.390(12)
C01W H01W 0.9500
C01Y C028 1.361(11)
C01Y H01Y 0.9500
C01Z H01O 0.9900
C01Z H01P 0.9900
C1 Cl00 1.600(19)
C1 Cl07 1.697(12)
C1 Cl0A 1.91(2)
C1 Cl1A 2.01(2)
C02A C023 1.373(12)
C02A C02G 1.406(13)
C02A C02U 1.536(12)
C02B H02A 0.9800
C02B H02B 0.9800
C02B H02C 0.9800
C02C C030 1.531(17)
C02C C02Y 1.539(14)
C02C C033 1.541(14)
C02C C013 1.543(11)
C02D C02T 1.388(14)
C02D H02D 0.9500
C02F C029 1.382(13)
C02F H02F 0.9500
C02G H02G 0.9500
C02H C03B 1.386(14)
C02H H02H 0.9500
C02I C010 1.392(11)
C02I H02I 0.9500
C02J H02E 0.9900
C02J H02J 0.9900
C02K C02T 1.369(14)
C02K C027 1.395(13)
C02K H02K 0.9500
C02L C013 1.385(13)
C02L H02L 0.9500
C02M C02O 1.383(15)
C02M H02M 0.9500
C02N C024 1.581(10)
C02N H02N 0.9900
C02N H02O 0.9900
C02O C035 1.355(17)
C02O H02P 0.9500
C02P C02W 1.392(14)
C02P H02Q 0.9500
C02Q C039 1.425(14)
C02Q H02R 0.9500
C02R H02S 0.9800
C02R H02T 0.9800
C02R H02U 0.9800
C02S H02V 0.9800
C02S H02W 0.9800
C02S H02X 0.9800
C02T H02Y 0.9500
C02U C038 1.508(16)
C02U C03A 1.521(15)
C02U C037 1.544(16)
C02V H 0.9800
C02V H02Z 0.9800
C02V HA 0.9800
C02W C02X 1.361(14)
C02W H02 0.9500
C02X C039 1.370(15)
C02X H0AA 0.9500
C02Y H1AA 0.9800
C02Y HB 0.9800
C02Y HC 0.9800
C02Z H2AA 0.9800
C02Z HD 0.9800
C02Z HE 0.9800
C03A H03A 0.9800
C03A H03B 0.9800
C03A H03C 0.9800
C03B C035 1.383(17)
C03B H03D 0.9500
C03C Cl0C 1.691(12)
C03C Cl0E 1.774(14)
C03C Cl09 1.784(13)
C03C H03T 1.0000
C010 C014 1.403(11)
C011 C022 1.367(11)
C011 C016 1.517(10)
C013 C020 1.367(13)
C014 H014 0.9500
C016 H016 1.0000
C017 C024 1.502(11)
C018 H018 1.0000
C019 C025 1.391(11)
C019 H019 0.9500
C020 H020 0.9500
C021 H3AA 0.9900
C021 HF 0.9900
C022 C026 1.376(12)
C022 H022 0.9500
C023 H023 0.9500
C025 H025 0.9500
C026 C029 1.422(14)
C026 H026 0.9500
C027 H027 0.9500
C028 H028 0.9500
C029 H029 0.9500
C030 H03E 0.9800
C030 H03F 0.9800
C030 H03G 0.9800
C031 H03H 0.9800
C031 H03I 0.9800
C031 H03J 0.9800
C032 Cl03 1.744(9)
C032 Cl06 1.747(10)
C032 Cl04 1.761(9)
C032 H032 1.0000
C033 H03K 0.9800
C033 H03L 0.9800
C033 H03M 0.9800
C035 H035 0.9500
C036 Cl0B 1.696(12)
C036 Cl05 1.755(9)
C036 Cl08 1.759(11)
C036 H036 1.0000
C037 H03N 0.9800
C037 H03O 0.9800
C037 H03P 0.9800
C038 H03Q 0.9800
C038 H03R 0.9800
C038 H03S 0.9800
C039 H039 0.9500
Cl00 Cl1A 0.867(10)
F00F B01X 1.376(11)
F00H B01X 1.433(12)
F00I B01X 1.392(11)
F00J B01X 1.402(11)
F00G B02E 1.405(10)
F00K B02E 1.374(11)
F00O B02E 1.393(12)
F00Q B02E 1.389(11)

loop_
_geom_torsion_atom_site_label_1
_geom_torsion_atom_site_label_2
_geom_torsion_atom_site_label_3
_geom_torsion_atom_site_label_4
_geom_torsion
O00S Cu01 O00R Cu02 0.6(2)
N00T Cu01 O00R Cu02 74.1(9)
N00W Cu01 O00R Cu02 -174.1(2)
O0AA Cu01 O00R Cu02 -72.7(3)
O00S Cu02 O00R Cu01 -0.6(2)
N00U Cu02 O00R Cu01 52.0(14)
N00V Cu02 O00R Cu01 -166.5(3)
O2 Cu02 O00R Cu01 105.7(6)
O00R Cu02 O00S Cu01 0.6(2)
N00U Cu02 O00S Cu01 -170.8(3)
N00V Cu02 O00S Cu01 74.0(9)
O2 Cu02 O00S Cu01 -73.3(5)
O00R Cu01 O00S Cu02 -0.6(2)
N00T Cu01 O00S Cu02 -165.8(3)
N00W Cu01 O00S Cu02 34.4(16)
O0AA Cu01 O00S Cu02 103.4(4)
O00R Cu01 N00T C00X 117.2(9)
O00S Cu01 N00T C00X -171.9(6)
N00W Cu01 N00T C00X 4.9(7)
O0AA Cu01 N00T C00X -95.4(7)
O00R Cu01 N00T C01N -65.6(11)
O00S Cu01 N00T C01N 5.2(6)
N00W Cu01 N00T C01N -177.9(6)
O0AA Cu01 N00T C01N 81.7(6)
O00S Cu02 N00U C015 -165.0(6)
O00R Cu02 N00U C015 143.6(12)
N00V Cu02 N00U C015 1.7(6)
O2 Cu02 N00U C015 91.3(8)
O00S Cu02 N00U C018 15.0(6)
O00R Cu02 N00U C018 -36.3(17)
N00V Cu02 N00U C018 -178.2(6)
O2 Cu02 N00U C018 -88.6(8)
O00S Cu02 N00V C00Z 115.8(9)
O00R Cu02 N00V C00Z -173.2(6)
N00U Cu02 N00V C00Z 0.1(7)
O2 Cu02 N00V C00Z -95.9(8)
O00S Cu02 N00V C016 -65.7(11)
O00R Cu02 N00V C016 5.3(6)
N00U Cu02 N00V C016 178.6(6)
O2 Cu02 N00V C016 82.6(7)
O00R Cu01 N00W C017 -167.7(6)
O00S Cu01 N00W C017 158.1(13)
N00T Cu01 N00W C017 -1.9(6)
O0AA Cu01 N00W C017 90.9(7)
O00R Cu01 N00W C01Q 8.7(6)
O00S Cu01 N00W C01Q -25.6(18)
N00T Cu01 N00W C01Q 174.5(6)
O0AA Cu01 N00W C01Q -92.7(6)
C01N N00T C00X O00M 0.0(8)
Cu01 N00T C00X O00M 177.5(5)
C01N N00T C00X C024 177.2(7)
Cu01 N00T C00X C024 -5.2(11)
C02J O00M C00X N00T 7.7(8)
C02J O00M C00X C024 -169.9(6)
C016 N00V C00Z O00L 0.3(9)
Cu02 N00V C00Z O00L 179.0(5)
C016 N00V C00Z C01S 177.9(7)
Cu02 N00V C00Z C01S -3.5(12)
C01D O00L C00Z N00V 5.3(9)
C01D O00L C00Z C01S -172.6(6)
C015 O00N C01C C018 -7.7(8)
C00Z O00L C01D C016 -8.2(7)
C01H C00Y C01G C023 1.0(12)
C021 C00Y C01G C023 -178.4(7)
C01G C00Y C01H C02G -1.0(13)
C021 C00Y C01H C02G 178.4(8)
C027 C01B C01M C02D 3.4(12)
C018 C01B C01M C02D -174.9(7)
C00X N00T C01N C01U -130.8(8)
Cu01 N00T C01N C01U 51.5(9)
C00X N00T C01N C02J -7.3(8)
Cu01 N00T C01N C02J 175.0(5)
C017 O00P C01P C01Q -17.9(7)
C02M C01J C01Q N00W -148.4(7)
C02H C01J C01Q N00W 36.0(11)
C02M C01J C01Q C01P 96.1(9)
C02H C01J C01Q C01P -79.6(10)
C017 N00W C01Q C01J -134.0(7)
Cu01 N00W C01Q C01J 49.1(9)
C017 N00W C01Q C01P -13.4(8)
Cu01 N00W C01Q C01P 169.6(5)
O00P C01P C01Q C01J 142.9(7)
O00P C01P C01Q N00W 18.5(7)
N00V C00Z C01S C015 4.8(11)
O00L C00Z C01S C015 -177.6(6)
N00V C00Z C01S C021 125.7(8)
O00L C00Z C01S C021 -56.7(8)
N00V C00Z C01S C01Z -118.9(8)
O00L C00Z C01S C01Z 58.7(8)
C01W C01A C01T C020 0.2(12)
C02N C01A C01T C020 -175.8(8)
C02J C01N C01U C02Q 94.7(12)
N00T C01N C01U C02Q -148.4(9)
C02J C01N C01U C02P -80.7(12)
N00T C01N C01U C02P 36.2(12)
C028 C01I C01V C02R -85.3(10)
C025 C01I C01V C02R 89.5(10)
C028 C01I C01V C02V 34.6(11)
C025 C01I C01V C02V -150.6(8)
C028 C01I C01V C02B 155.6(8)
C025 C01I C01V C02B -29.7(11)
C01T C01A C01W C02L 0.8(11)
C02N C01A C01W C02L 176.6(7)
C019 C01F C01Y C028 0.4(11)
C01Z C01F C01Y C028 -177.1(7)
C019 C01F C01Z C01S 80.3(9)
C01Y C01F C01Z C01S -102.4(8)
C015 C01S C01Z C01F -81.9(8)
C00Z C01S C01Z C01F 43.4(9)
C021 C01S C01Z C01F 160.3(7)
C01B C01M C02D C02T -2.2(13)
C011 C01E C02F C029 0.0(14)
C00Y C01H C02G C02A 1.1(14)
C023 C02A C02G C01H -1.1(13)
C02U C02A C02G C01H -179.0(9)
C02M C01J C02H C03B -0.2(15)
C01Q C01J C02H C03B 175.4(10)
C012 C01L C02I C010 4.9(14)
C00X O00M C02J C01N -11.6(8)
C01U C01N C02J O00M 133.1(7)
N00T C01N C02J O00M 11.3(8)
C01A C01W C02L C013 -2.0(12)
C02H C01J C02M C02O -2.3(13)
C01Q C01J C02M C02O -178.1(8)
C01T C01A C02N C024 -110.7(9)
C01W C01A C02N C024 73.5(10)
C01J C02M C02O C035 2.3(15)
C02Q C01U C02P C02W 1.2(17)
C01N C01U C02P C02W 176.7(10)
C02P C01U C02Q C039 -2.6(16)
C01N C01U C02Q C039 -178.1(9)
C027 C02K C02T C02D 0.4(16)
C01M C02D C02T C02K 0.3(15)
C023 C02A C02U C038 4.1(14)
C02G C02A C02U C038 -178.2(9)
C023 C02A C02U C03A 123.9(10)
C02G C02A C02U C03A -58.4(13)
C023 C02A C02U C037 -116.3(11)
C02G C02A C02U C037 61.4(12)
C01U C02P C02W C02X -0.7(17)
C02P C02W C02X C039 1.8(17)
C01J C02H C03B C035 2.7(19)
C01L C02I C010 C014 -3.3(12)
C01L C02I C010 C01K -178.6(8)
C024 C01K C010 C02I 79.0(10)
C024 C01K C010 C014 -96.0(9)
C02F C01E C011 C022 -1.8(13)
C02F C01E C011 C016 179.9(8)
C014 C01R C012 C01L 1.8(13)
C014 C01R C012 C01O 178.9(9)
C02I C01L C012 C01R -4.0(13)
C02I C01L C012 C01O 178.8(9)
C031 C01O C012 C01R 11.2(13)
C02S C01O C012 C01R -109.1(10)
C02Z C01O C012 C01R 132.5(10)
C031 C01O C012 C01L -171.8(9)
C02S C01O C012 C01L 67.9(11)
C02Z C01O C012 C01L -50.6(12)
C01W C02L C013 C020 2.1(12)
C01W C02L C013 C02C -173.5(8)
C030 C02C C013 C020 175.0(9)
C02Y C02C C013 C020 -67.6(11)
C033 C02C C013 C020 50.6(12)
C030 C02C C013 C02L -9.6(12)
C02Y C02C C013 C02L 107.8(10)
C033 C02C C013 C02L -134.1(10)
C012 C01R C014 C010 -0.5(13)
C02I C010 C014 C01R 1.1(12)
C01K C010 C014 C01R 176.4(8)
C018 N00U C015 O00N -0.7(8)
Cu02 N00U C015 O00N 179.4(5)
C018 N00U C015 C01S 179.5(7)
Cu02 N00U C015 C01S -0.5(11)
C01C O00N C015 N00U 5.7(8)
C01C O00N C015 C01S -174.5(6)
C00Z C01S C015 N00U -2.7(10)
C021 C01S C015 N00U -123.8(8)
C01Z C01S C015 N00U 119.7(8)
C00Z C01S C015 O00N 177.4(6)
C021 C01S C015 O00N 56.4(7)
C01Z C01S C015 O00N -60.1(7)
C00Z N00V C016 C011 -127.4(7)
Cu02 N00V C016 C011 53.9(8)
C00Z N00V C016 C01D -5.4(8)
Cu02 N00V C016 C01D 175.9(5)
C022 C011 C016 N00V -147.3(7)
C01E C011 C016 N00V 30.9(10)
C022 C011 C016 C01D 97.1(8)
C01E C011 C016 C01D -84.6(9)
O00L C01D C016 N00V 8.0(7)
O00L C01D C016 C011 129.4(6)
C01Q N00W C017 O00P 2.3(8)
Cu01 N00W C017 O00P 179.1(5)
C01Q N00W C017 C024 -177.9(7)
Cu01 N00W C017 C024 -1.1(11)
C01P O00P C017 N00W 10.6(8)
C01P O00P C017 C024 -169.2(6)
C015 N00U C018 C01B -122.9(7)
Cu02 N00U C018 C01B 57.0(8)
C015 N00U C018 C01C -4.2(8)
Cu02 N00U C018 C01C 175.7(5)
C027 C01B C018 N00U 44.5(10)
C01M C01B C018 N00U -137.2(7)
C027 C01B C018 C01C -69.4(10)
C01M C01B C018 C01C 108.9(8)
O00N C01C C018 N00U 7.0(8)
O00N C01C C018 C01B 127.9(7)
C01Y C01F C019 C025 -1.1(11)
C01Z C01F C019 C025 176.2(7)
C02L C013 C020 C01T -1.1(12)
C02C C013 C020 C01T 174.6(8)
C01A C01T C020 C013 0.0(13)
C01H C00Y C021 C01S 77.8(10)
C01G C00Y C021 C01S -102.8(8)
C015 C01S C021 C00Y 57.3(8)
C00Z C01S C021 C00Y -66.6(8)
C01Z C01S C021 C00Y 176.6(6)
C01E C011 C022 C026 2.7(13)
C016 C011 C022 C026 -179.0(8)
C02G C02A C023 C01G 1.2(13)
C02U C02A C023 C01G 178.9(9)
C00Y C01G C023 C02A -1.1(13)
N00T C00X C024 C017 1.0(10)
O00M C00X C024 C017 178.4(6)
N00T C00X C024 C01K 122.3(8)
O00M C00X C024 C01K -60.4(8)
N00T C00X C024 C02N -121.8(8)
O00M C00X C024 C02N 55.6(8)
N00W C017 C024 C00X 2.2(11)
O00P C017 C024 C00X -178.0(6)
N00W C017 C024 C01K -120.6(8)
O00P C017 C024 C01K 59.2(7)
N00W C017 C024 C02N 123.2(8)
O00P C017 C024 C02N -57.0(8)
C010 C01K C024 C00X -76.4(9)
C010 C01K C024 C017 48.7(9)
C010 C01K C024 C02N 167.3(7)
C01A C02N C024 C00X 46.3(10)
C01A C02N C024 C017 -78.7(9)
C01A C02N C024 C01K 164.7(8)
C01F C019 C025 C01I 1.9(13)
C028 C01I C025 C019 -1.8(12)
C01V C01I C025 C019 -176.9(8)
C011 C022 C026 C029 -1.8(14)
C01M C01B C027 C02K -2.7(14)
C018 C01B C027 C02K 175.6(9)
C02T C02K C027 C01B 0.8(16)
C01F C01Y C028 C01I -0.4(13)
C025 C01I C028 C01Y 1.0(12)
C01V C01I C028 C01Y 176.1(8)
C01E C02F C029 C026 0.9(15)
C022 C026 C029 C02F 0.0(15)
C02M C02O C035 C03B 0(2)
C02H C03B C035 C02O -3(2)
C02W C02X C039 C02Q -3.2(17)
C01U C02Q C039 C02X 3.7(17)
Cl07 C1 Cl00 Cl1A -75.3(13)
Cl0A C1 Cl00 Cl1A 46.8(12)
Cl07 C1 Cl1A Cl00 115.4(15)
Cl0A C1 Cl1A Cl00 -136.7(11)
